data_7063952
loop_
_publ_author_name
'Rizbayeva, Tanzilya'
'Smolobochkin, Andrey'
'Gazizov, Almir'
'Babaeva, Olga'
'Lyubina, Anna'
'Sapunova, Anastasiia'
'Voloshina, Alexandra'
'Gerasimova, Daria'
'Burilov, Alexander'
'Pudovik, Michail'

_publ_section_title
;
 Diastereospecific cyclization of 3-arylidene-1-pyrrolinium salts
 containing an alkyltriarylphosphonium fragment: a path to the synthesis
 of new pyrrolizidine derivatives
;
_journal_issue 34
_journal_name_full 'New Journal of Chemistry'
_journal_page_first 14718
_journal_page_last 14727
_journal_paper_doi 10.1039/D5NJ02552D
_journal_volume 49
_journal_year 2025
_chemical_formula_moiety 'C34 H35 N P, Br'
_chemical_formula_sum 'C34 H35 Br N P'
_chemical_formula_weight 568.51
_space_group_crystal_system triclinic
_space_group_IT_number 2
_space_group_name_Hall '-P 1'
_space_group_name_H-M_alt 'P -1'
_atom_sites_solution_hydrogens geom
_atom_sites_solution_primary dual
_audit_creation_date 2024-12-16
_audit_creation_method
;
Olex2 1.5
(compiled 2024.02.16 svn.r378c4104 for OlexSys, GUI svn.r6928)
;
_audit_update_record
;
2024-12-17 deposited with the CCDC.	2025-07-28 downloaded from the CCDC.
;
_cell_angle_alpha 89.440(5)
_cell_angle_beta 81.175(5)
_cell_angle_gamma 89.843(5)
_cell_formula_units_Z 2
_cell_length_a 10.1637(16)
_cell_length_b 12.469(2)
_cell_length_c 12.797(2)
_cell_measurement_reflns_used 9125
_cell_measurement_temperature 150.00
_cell_measurement_theta_max 29.99
_cell_measurement_theta_min 2.60
_cell_volume 1602.5(4)
_computing_cell_refinement 'SAINT V8.40B (?, 2016)'
_computing_data_reduction 'SAINT V8.40B (?, 2016)'
_computing_molecular_graphics 'Olex2 1.5 (Dolomanov et al., 2009)'
_computing_publication_material 'Olex2 1.5 (Dolomanov et al., 2009)'
_computing_structure_refinement 'XL  (Sheldrick, 2008)'
_computing_structure_solution 'SHELXT 2018/2 (Sheldrick, 2018)'
_diffrn_ambient_temperature 150.00
_diffrn_measured_fraction_theta_full 0.994
_diffrn_measured_fraction_theta_max 0.995
_diffrn_measurement_device_type 'Bruker APEX-II CCD'
_diffrn_measurement_method '\f and \w scans'
_diffrn_radiation_probe x-ray
_diffrn_radiation_type MoK\a
_diffrn_radiation_wavelength 0.71073
_diffrn_reflns_av_R_equivalents 0.0281
_diffrn_reflns_av_unetI/netI 0.0114
_diffrn_reflns_Laue_measured_fraction_full 0.994
_diffrn_reflns_Laue_measured_fraction_max 0.995
_diffrn_reflns_limit_h_max 12
_diffrn_reflns_limit_h_min -12
_diffrn_reflns_limit_k_max 15
_diffrn_reflns_limit_k_min -15
_diffrn_reflns_limit_l_max 16
_diffrn_reflns_limit_l_min -16
_diffrn_reflns_number 98852
_diffrn_reflns_point_group_measured_fraction_full 0.994
_diffrn_reflns_point_group_measured_fraction_max 0.995
_diffrn_reflns_theta_full 25.242
_diffrn_reflns_theta_max 27.000
_diffrn_reflns_theta_min 2.028
_diffrn_source_current 1.4
_diffrn_source_power 0.07
_diffrn_source_voltage 50.0
_diffrn_standards_number 0
_exptl_absorpt_coefficient_mu 1.353
_exptl_absorpt_correction_T_max 0.7460
_exptl_absorpt_correction_T_min 0.6434
_exptl_absorpt_correction_type multi-scan
_exptl_absorpt_process_details
;
SADABS-2016/2 (Bruker,2016/2) was used for absorption correction.
wR2(int) was 0.1164 before and 0.0465 after correction.
The Ratio of minimum to maximum transmission is 0.8625.
The \l/2 correction factor is Not present.
;
_exptl_crystal_colour yellow
_exptl_crystal_colour_primary yellow
_exptl_crystal_density_diffrn 1.178
_exptl_crystal_description prism
_exptl_crystal_F_000 592
_exptl_crystal_size_max 0.394
_exptl_crystal_size_mid 0.247
_exptl_crystal_size_min 0.244
_refine_diff_density_max 0.372
_refine_diff_density_min -0.289
_refine_diff_density_rms 0.039
_refine_ls_extinction_method none
_refine_ls_goodness_of_fit_ref 1.054
_refine_ls_hydrogen_treatment constr
_refine_ls_matrix_type full
_refine_ls_number_parameters 335
_refine_ls_number_reflns 6968
_refine_ls_number_restraints 0
_refine_ls_restrained_S_all 1.054
_refine_ls_R_factor_all 0.0275
_refine_ls_R_factor_gt 0.0259
_refine_ls_shift/su_max 0.002
_refine_ls_shift/su_mean 0.000
_refine_ls_structure_factor_coef Fsqd
_refine_ls_weighting_details 'w=1/[\s^2^(Fo^2^)+(0.0392P)^2^+0.5272P] where P=(Fo^2^+2Fc^2^)/3'
_refine_ls_weighting_scheme calc
_refine_ls_wR_factor_gt 0.0712
_refine_ls_wR_factor_ref 0.0724
_reflns_Friedel_coverage 0.000
_reflns_number_gt 6606
_reflns_number_total 6968
_reflns_threshold_expression 'I > 2\s(I)'
_cod_data_source_file d5nj02552d2.cif
_cod_data_source_block dp324_0m
_cod_depositor_comments 'Adding full bibliography for 7063950--7063958.cif.'
_cod_database_code 7063952
_shelx_shelxl_version_number 2019/1
_shelx_space_group_comment
;
The symmetry employed for this shelxl refinement is uniquely defined
by the following loop, which should always be used as a source of
symmetry information in preference to the above space-group names.
They are only intended as comments.
;
_shelx_estimated_absorpt_t_max 0.734
_shelx_estimated_absorpt_t_min 0.618
_olex2_refinement_description
;
1. Fixed Uiso
 At 1.2 times of:
  All C(H) groups, All C(H,H) groups
 At 1.5 times of:
  All C(H,H,H) groups
2.a Ternary CH refined with riding coordinates:
 C1(H1), C12(H12)
2.b Secondary CH2 refined with riding coordinates:
 C15(H15A,H15B), C29(H29A,H29B), C32(H32A,H32B), C33(H33A,H33B), C34(H34A,H34B)
2.c Aromatic/amide H refined with riding coordinates:
 C3(H3), C4(H4), C7(H7), C9(H9), C11(H11), C13(H13), C16(H16), C17(H17),
 C19(H19), C20(H20), C21(H21), C22(H22), C23(H23), C24(H24), C25(H25), C26(H26),
  C27(H27), C28(H28), C30(H30), C31(H31)
2.d Idealised Me refined as rotating group:
 C2(H2A,H2B,H2C)
;
_smtbx_masks_void_probe_radius 1.2
_smtbx_masks_void_truncation_radius 1.2
_olex2_submission_special_instructions 'No special instructions were received'

loop_
_space_group_symop_operation_xyz
'x, y, z'
'-x, -y, -z'

loop_
_atom_site_label
_atom_site_type_symbol
_atom_site_fract_x
_atom_site_fract_y
_atom_site_fract_z
_atom_site_U_iso_or_equiv
_atom_site_adp_type
_atom_site_occupancy
_atom_site_site_symmetry_order
_atom_site_calc_flag
_atom_site_refinement_flags_posn
_atom_site_refinement_flags_adp
_atom_site_refinement_flags_occupancy
_atom_site_disorder_assembly
_atom_site_disorder_group
Br1 Br 0.85698(2) 0.69145(2) 0.76555(2) 0.04026(6) Uani 1 1 d . . . . .
P1 P 0.69798(3) 0.34579(3) 0.73773(2) 0.02270(7) Uani 1 1 d . . . . .
N1 N 0.70609(14) 0.34129(9) 0.47753(9) 0.0376(3) Uani 1 1 d . . . . .
C1 C 0.77321(11) 0.42663(10) 0.62588(9) 0.0248(2) Uani 1 1 d . . . . .
H1 H 0.799315 0.498519 0.649890 0.030 Uiso 1 1 calc R U . . .
C2 C 0.8084(2) 1.09677(15) 0.26074(16) 0.0612(5) Uani 1 1 d . . . . .
H2A H 0.744487 1.065808 0.219449 0.092 Uiso 1 1 calc R U . . .
H2B H 0.840509 1.165552 0.229090 0.092 Uiso 1 1 calc R U . . .
H2C H 0.764750 1.108133 0.333552 0.092 Uiso 1 1 calc R U . . .
C3 C 0.35101(14) 0.39569(16) 0.93267(12) 0.0470(4) Uani 1 1 d . . . . .
H3 H 0.285417 0.353438 0.975135 0.056 Uiso 1 1 calc R U . . .
C4 C 0.74729(12) 0.63151(10) 0.49301(10) 0.0266(2) Uani 1 1 d . . . . .
H4 H 0.738124 0.641434 0.567283 0.032 Uiso 1 1 calc R U . . .
C5 C 0.88264(14) 0.91743(12) 0.31827(13) 0.0384(3) Uani 1 1 d . . . . .
C6 C 0.71855(12) 0.53297(10) 0.46317(9) 0.0250(2) Uani 1 1 d . . . . .
C7 C 0.87358(18) 0.24687(14) 0.98497(12) 0.0455(4) Uani 1 1 d . . . . .
H7 H 0.859221 0.192632 1.038122 0.055 Uiso 1 1 calc R U . . .
C8 C 0.81362(12) 0.33212(10) 0.82982(9) 0.0251(2) Uani 1 1 d . . . . .
C9 C 0.53650(14) 0.19936(12) 0.65932(11) 0.0340(3) Uani 1 1 d . . . . .
H9 H 0.476166 0.257429 0.657533 0.041 Uiso 1 1 calc R U . . .
C10 C 0.65681(13) 0.21503(11) 0.69655(10) 0.0281(3) Uani 1 1 d . . . . .
C11 C 0.84866(15) 0.82779(12) 0.26489(12) 0.0369(3) Uani 1 1 d . . . . .
H11 H 0.856160 0.830542 0.190000 0.044 Uiso 1 1 calc R U . . .
C12 C 0.68314(12) 0.43895(10) 0.54065(9) 0.0254(2) Uani 1 1 d . . . . .
H12 H 0.587700 0.443584 0.574051 0.030 Uiso 1 1 calc R U . . .
C13 C 0.43713(15) 0.56768(15) 0.87510(13) 0.0455(4) Uani 1 1 d . . . . .
H13 H 0.429649 0.643614 0.877220 0.055 Uiso 1 1 calc R U . . .
C14 C 0.79093(12) 0.72703(10) 0.42861(10) 0.0269(2) Uani 1 1 d . . . . .
C15 C 0.92381(19) 1.02143(14) 0.26092(16) 0.0537(4) Uani 1 1 d . . . . .
H15A H 0.992905 1.056541 0.295406 0.064 Uiso 1 1 calc R U . . .
H15B H 0.963238 1.005713 0.187027 0.064 Uiso 1 1 calc R U . . .
C16 C 0.82739(14) 0.81721(11) 0.48189(12) 0.0337(3) Uani 1 1 d . . . . .
H16 H 0.821502 0.814668 0.556682 0.040 Uiso 1 1 calc R U . . .
C17 C 0.34233(14) 0.50545(16) 0.93536(13) 0.0487(4) Uani 1 1 d . . . . .
H17 H 0.270161 0.538763 0.979243 0.058 Uiso 1 1 calc R U . . .
C18 C 0.55160(12) 0.40921(11) 0.80727(10) 0.0289(3) Uani 1 1 d . . . . .
C19 C 0.50509(16) 0.09916(14) 0.62500(12) 0.0430(4) Uani 1 1 d . . . . .
H19 H 0.422800 0.088285 0.600115 0.052 Uiso 1 1 calc R U . . .
C20 C 0.87187(15) 0.91000(12) 0.42755(13) 0.0392(3) Uani 1 1 d . . . . .
H20 H 0.895562 0.969949 0.465931 0.047 Uiso 1 1 calc R U . . .
C21 C 0.74611(15) 0.13044(12) 0.69691(12) 0.0361(3) Uani 1 1 d . . . . .
H21 H 0.829070 0.141174 0.720769 0.043 Uiso 1 1 calc R U . . .
C22 C 0.45517(14) 0.34629(14) 0.86821(11) 0.0380(3) Uani 1 1 d . . . . .
H22 H 0.460802 0.270275 0.865573 0.046 Uiso 1 1 calc R U . . .
C23 C 0.54405(13) 0.52011(12) 0.81100(11) 0.0348(3) Uani 1 1 d . . . . .
H23 H 0.610724 0.562980 0.770491 0.042 Uiso 1 1 calc R U . . .
C24 C 0.80397(13) 0.73419(11) 0.31823(11) 0.0316(3) Uani 1 1 d . . . . .
H24 H 0.781914 0.674098 0.279290 0.038 Uiso 1 1 calc R U . . .
C25 C 0.97678(16) 0.31928(14) 0.98473(12) 0.0422(4) Uani 1 1 d . . . . .
H25 H 1.032935 0.314770 1.037507 0.051 Uiso 1 1 calc R U . . .
C26 C 0.91679(12) 0.40542(11) 0.82969(10) 0.0287(3) Uani 1 1 d . . . . .
H26 H 0.931702 0.459978 0.776890 0.034 Uiso 1 1 calc R U . . .
C27 C 0.59276(19) 0.01522(14) 0.62683(14) 0.0499(4) Uani 1 1 d . . . . .
H27 H 0.570408 -0.053588 0.603639 0.060 Uiso 1 1 calc R U . . .
C28 C 0.99753(13) 0.39782(12) 0.90760(11) 0.0358(3) Uani 1 1 d . . . . .
H28 H 1.068167 0.447529 0.907733 0.043 Uiso 1 1 calc R U . . .
C29 C 0.67079(18) 0.37253(12) 0.37437(11) 0.0398(3) Uani 1 1 d . . . . .
H29A H 0.573243 0.368540 0.375937 0.048 Uiso 1 1 calc R U . . .
H29B H 0.714617 0.324531 0.318321 0.048 Uiso 1 1 calc R U . . .
C30 C 0.79109(15) 0.25289(12) 0.90829(11) 0.0363(3) Uani 1 1 d . . . . .
H30 H 0.719871 0.203546 0.909148 0.044 Uiso 1 1 calc R U . . .
C31 C 0.71352(19) 0.03031(14) 0.66227(14) 0.0484(4) Uani 1 1 d . . . . .
H31 H 0.773920 -0.027897 0.662826 0.058 Uiso 1 1 calc R U . . .
C32 C 0.71994(14) 0.48871(11) 0.35356(10) 0.0304(3) Uani 1 1 d . . . . .
H32A H 0.810896 0.490277 0.312684 0.036 Uiso 1 1 calc R U . . .
H32B H 0.659470 0.529951 0.314463 0.036 Uiso 1 1 calc R U . . .
C33 C 0.8462(2) 0.31230(18) 0.47378(13) 0.0614(6) Uani 1 1 d . . . . .
H33A H 0.898619 0.336711 0.406134 0.074 Uiso 1 1 calc R U . . .
H33B H 0.855692 0.233505 0.479533 0.074 Uiso 1 1 calc R U . . .
C34 C 0.89602(13) 0.36714(12) 0.56687(11) 0.0361(3) Uani 1 1 d . . . . .
H34A H 0.968416 0.418318 0.541351 0.043 Uiso 1 1 calc R U . . .
H34B H 0.929644 0.313457 0.613844 0.043 Uiso 1 1 calc R U . . .

loop_
_atom_site_aniso_label
_atom_site_aniso_U_11
_atom_site_aniso_U_22
_atom_site_aniso_U_33
_atom_site_aniso_U_23
_atom_site_aniso_U_13
_atom_site_aniso_U_12
Br1 0.04600(10) 0.04420(9) 0.03270(8) -0.00421(6) -0.01239(6) -0.00733(6)
P1 0.01824(14) 0.03136(16) 0.01857(14) -0.00259(11) -0.00284(10) -0.00266(11)
N1 0.0595(8) 0.0299(6) 0.0245(5) -0.0041(4) -0.0095(5) 0.0060(5)
C1 0.0194(5) 0.0323(6) 0.0221(5) 0.0011(5) -0.0019(4) 0.0002(4)
C2 0.0933(15) 0.0386(9) 0.0498(10) 0.0083(7) -0.0058(10) 0.0080(9)
C3 0.0243(7) 0.0839(12) 0.0306(7) -0.0123(7) 0.0034(5) -0.0101(7)
C4 0.0251(6) 0.0315(6) 0.0234(6) -0.0035(5) -0.0042(4) 0.0056(5)
C5 0.0290(7) 0.0346(7) 0.0496(9) 0.0040(6) -0.0003(6) 0.0003(5)
C6 0.0211(5) 0.0316(6) 0.0224(6) -0.0011(5) -0.0037(4) 0.0037(4)
C7 0.0593(10) 0.0529(9) 0.0268(7) 0.0040(6) -0.0149(7) 0.0019(7)
C8 0.0236(5) 0.0322(6) 0.0202(5) -0.0046(5) -0.0053(4) 0.0005(5)
C9 0.0281(6) 0.0455(8) 0.0286(6) -0.0053(6) -0.0045(5) -0.0077(5)
C10 0.0279(6) 0.0348(6) 0.0217(6) -0.0042(5) -0.0032(5) -0.0069(5)
C11 0.0363(7) 0.0385(7) 0.0338(7) 0.0022(6) 0.0014(6) 0.0021(6)
C12 0.0247(6) 0.0297(6) 0.0221(5) -0.0032(5) -0.0043(4) 0.0017(4)
C13 0.0304(7) 0.0593(10) 0.0486(9) -0.0297(8) -0.0100(6) 0.0055(6)
C14 0.0209(5) 0.0293(6) 0.0307(6) -0.0023(5) -0.0048(5) 0.0048(4)
C15 0.0552(10) 0.0403(8) 0.0619(11) 0.0085(8) 0.0026(8) -0.0104(7)
C16 0.0349(7) 0.0328(7) 0.0351(7) -0.0045(5) -0.0103(5) 0.0026(5)
C17 0.0226(6) 0.0850(13) 0.0387(8) -0.0341(8) -0.0031(6) 0.0031(7)
C18 0.0189(5) 0.0467(7) 0.0210(6) -0.0087(5) -0.0026(4) -0.0014(5)
C19 0.0375(8) 0.0559(9) 0.0367(8) -0.0128(7) -0.0081(6) -0.0143(7)
C20 0.0362(7) 0.0318(7) 0.0511(9) -0.0042(6) -0.0114(6) -0.0022(6)
C21 0.0356(7) 0.0392(7) 0.0350(7) -0.0087(6) -0.0099(6) -0.0012(6)
C22 0.0273(6) 0.0571(9) 0.0282(7) -0.0066(6) 0.0004(5) -0.0070(6)
C23 0.0244(6) 0.0463(8) 0.0343(7) -0.0149(6) -0.0055(5) -0.0016(5)
C24 0.0307(6) 0.0332(6) 0.0303(6) -0.0027(5) -0.0024(5) 0.0022(5)
C25 0.0404(8) 0.0608(10) 0.0292(7) -0.0126(6) -0.0172(6) 0.0119(7)
C26 0.0231(6) 0.0347(6) 0.0290(6) -0.0057(5) -0.0056(5) -0.0002(5)
C27 0.0584(10) 0.0459(9) 0.0462(9) -0.0184(7) -0.0096(8) -0.0145(8)
C28 0.0258(6) 0.0471(8) 0.0366(7) -0.0152(6) -0.0106(5) 0.0021(5)
C29 0.0623(10) 0.0332(7) 0.0262(7) -0.0037(5) -0.0140(6) -0.0013(6)
C30 0.0427(8) 0.0410(7) 0.0265(6) 0.0021(5) -0.0094(6) -0.0069(6)
C31 0.0564(10) 0.0400(8) 0.0510(9) -0.0156(7) -0.0139(8) 0.0023(7)
C32 0.0352(7) 0.0341(7) 0.0229(6) -0.0022(5) -0.0074(5) -0.0010(5)
C33 0.0764(13) 0.0788(13) 0.0285(7) -0.0103(8) -0.0071(8) 0.0504(11)
C34 0.0247(6) 0.0447(8) 0.0351(7) 0.0089(6) 0.0065(5) 0.0085(5)

loop_
_atom_type_symbol
_atom_type_description
_atom_type_scat_dispersion_real
_atom_type_scat_dispersion_imag
_atom_type_scat_source
C C 0.0033 0.0016 'International Tables Vol C Tables 4.2.6.8 and 6.1.1.4'
H H 0.0000 0.0000 'International Tables Vol C Tables 4.2.6.8 and 6.1.1.4'
Br Br -0.2901 2.4595 'International Tables Vol C Tables 4.2.6.8 and 6.1.1.4'
N N 0.0061 0.0033 'International Tables Vol C Tables 4.2.6.8 and 6.1.1.4'
P P 0.1023 0.0942 'International Tables Vol C Tables 4.2.6.8 and 6.1.1.4'

loop_
_exptl_crystal_face_index_h
_exptl_crystal_face_index_k
_exptl_crystal_face_index_l
_exptl_crystal_face_perp_dist
-2.00 1.00 -2.00 0.1180
-2.00 0.00 -1.00 0.1080
-2.00 -1.00 0.00 0.1220
-2.00 -1.00 1.00 0.1350
-1.00 -1.00 -1.00 0.1120
-1.00 -2.00 0.00 0.1050
-1.00 2.00 0.00 0.1090
-1.00 0.00 1.00 0.1560
-1.00 -2.00 2.00 0.1280
0.00 -2.00 1.00 0.1080
0.00 2.00 -1.00 0.1110
1.00 1.00 1.00 0.1170
1.00 2.00 0.00 0.1140
1.00 -2.00 0.00 0.1130
2.00 -1.00 2.00 0.1120
2.00 0.00 1.00 0.1190
2.00 1.00 0.00 0.1240
2.00 1.00 -1.00 0.1490
2.00 -1.00 -1.00 0.1330

loop_
_geom_angle_atom_site_label_1
_geom_angle_atom_site_label_2
_geom_angle_atom_site_label_3
_geom_angle
_geom_angle_site_symmetry_1
_geom_angle_site_symmetry_3
_geom_angle_publ_flag
C8 P1 C1 109.07(6) . . ?
C8 P1 C18 106.80(6) . . ?
C10 P1 C1 111.06(6) . . ?
C10 P1 C8 108.69(6) . . ?
C10 P1 C18 109.72(6) . . ?
C18 P1 C1 111.36(6) . . ?
C12 N1 C29 103.96(10) . . ?
C33 N1 C12 107.13(13) . . ?
C33 N1 C29 113.84(13) . . ?
P1 C1 H1 110.6 . . ?
C12 C1 P1 112.71(8) . . ?
C12 C1 H1 110.6 . . ?
C12 C1 C34 102.81(10) . . ?
C34 C1 P1 109.34(9) . . ?
C34 C1 H1 110.6 . . ?
H2A C2 H2B 109.5 . . ?
H2A C2 H2C 109.5 . . ?
H2B C2 H2C 109.5 . . ?
C15 C2 H2A 109.5 . . ?
C15 C2 H2B 109.5 . . ?
C15 C2 H2C 109.5 . . ?
C17 C3 H3 119.9 . . ?
C17 C3 C22 120.18(15) . . ?
C22 C3 H3 119.9 . . ?
C6 C4 H4 115.0 . . ?
C6 C4 C14 130.00(12) . . ?
C14 C4 H4 115.0 . . ?
C11 C5 C15 121.65(15) . . ?
C11 C5 C20 117.56(13) . . ?
C20 C5 C15 120.73(15) . . ?
C4 C6 C12 123.69(11) . . ?
C4 C6 C32 129.76(12) . . ?
C32 C6 C12 106.48(10) . . ?
C25 C7 H7 119.7 . . ?
C25 C7 C30 120.56(15) . . ?
C30 C7 H7 119.7 . . ?
C26 C8 P1 120.73(10) . . ?
C26 C8 C30 120.19(12) . . ?
C30 C8 P1 118.79(10) . . ?
C10 C9 H9 120.0 . . ?
C19 C9 H9 120.0 . . ?
C19 C9 C10 119.90(14) . . ?
C9 C10 P1 119.44(11) . . ?
C21 C10 P1 120.62(10) . . ?
C21 C10 C9 119.88(13) . . ?
C5 C11 H11 119.2 . . ?
C5 C11 C24 121.61(14) . . ?
C24 C11 H11 119.2 . . ?
N1 C12 C1 104.68(10) . . ?
N1 C12 C6 106.01(10) . . ?
N1 C12 H12 110.3 . . ?
C1 C12 C6 114.97(10) . . ?
C1 C12 H12 110.3 . . ?
C6 C12 H12 110.3 . . ?
C17 C13 H13 119.8 . . ?
C17 C13 C23 120.41(16) . . ?
C23 C13 H13 119.8 . . ?
C16 C14 C4 117.21(12) . . ?
C24 C14 C4 125.60(12) . . ?
C24 C14 C16 117.14(12) . . ?
C2 C15 C5 112.02(15) . . ?
C2 C15 H15A 109.2 . . ?
C2 C15 H15B 109.2 . . ?
C5 C15 H15A 109.2 . . ?
C5 C15 H15B 109.2 . . ?
H15A C15 H15B 107.9 . . ?
C14 C16 H16 119.4 . . ?
C20 C16 C14 121.20(14) . . ?
C20 C16 H16 119.4 . . ?
C3 C17 C13 120.59(14) . . ?
C3 C17 H17 119.7 . . ?
C13 C17 H17 119.7 . . ?
C22 C18 P1 119.15(11) . . ?
C23 C18 P1 119.74(10) . . ?
C23 C18 C22 120.57(13) . . ?
C9 C19 H19 119.9 . . ?
C27 C19 C9 120.11(14) . . ?
C27 C19 H19 119.9 . . ?
C5 C20 H20 119.2 . . ?
C16 C20 C5 121.51(14) . . ?
C16 C20 H20 119.2 . . ?
C10 C21 H21 120.2 . . ?
C31 C21 C10 119.68(14) . . ?
C31 C21 H21 120.2 . . ?
C3 C22 C18 119.34(16) . . ?
C3 C22 H22 120.3 . . ?
C18 C22 H22 120.3 . . ?
C13 C23 H23 120.5 . . ?
C18 C23 C13 118.90(14) . . ?
C18 C23 H23 120.5 . . ?
C11 C24 C14 120.96(13) . . ?
C11 C24 H24 119.5 . . ?
C14 C24 H24 119.5 . . ?
C7 C25 H25 120.2 . . ?
C28 C25 C7 119.66(13) . . ?
C28 C25 H25 120.2 . . ?
C8 C26 H26 120.4 . . ?
C28 C26 C8 119.21(13) . . ?
C28 C26 H26 120.4 . . ?
C19 C27 H27 119.8 . . ?
C19 C27 C31 120.46(15) . . ?
C31 C27 H27 119.8 . . ?
C25 C28 C26 120.97(14) . . ?
C25 C28 H28 119.5 . . ?
C26 C28 H28 119.5 . . ?
N1 C29 H29A 110.5 . . ?
N1 C29 H29B 110.5 . . ?
N1 C29 C32 106.15(11) . . ?
H29A C29 H29B 108.7 . . ?
C32 C29 H29A 110.5 . . ?
C32 C29 H29B 110.5 . . ?
C7 C30 C8 119.40(14) . . ?
C7 C30 H30 120.3 . . ?
C8 C30 H30 120.3 . . ?
C21 C31 H31 120.0 . . ?
C27 C31 C21 119.95(16) . . ?
C27 C31 H31 120.0 . . ?
C6 C32 C29 103.57(11) . . ?
C6 C32 H32A 111.0 . . ?
C6 C32 H32B 111.0 . . ?
C29 C32 H32A 111.0 . . ?
C29 C32 H32B 111.0 . . ?
H32A C32 H32B 109.0 . . ?
N1 C33 H33A 110.2 . . ?
N1 C33 H33B 110.2 . . ?
N1 C33 C34 107.43(12) . . ?
H33A C33 H33B 108.5 . . ?
C34 C33 H33A 110.2 . . ?
C34 C33 H33B 110.2 . . ?
C1 C34 H34A 110.7 . . ?
C1 C34 H34B 110.7 . . ?
C33 C34 C1 105.11(12) . . ?
C33 C34 H34A 110.7 . . ?
C33 C34 H34B 110.7 . . ?
H34A C34 H34B 108.8 . . ?

loop_
_geom_bond_atom_site_label_1
_geom_bond_atom_site_label_2
_geom_bond_distance
_geom_bond_site_symmetry_2
_geom_bond_publ_flag
P1 C1 1.8138(12) . ?
P1 C8 1.7942(12) . ?
P1 C10 1.7887(13) . ?
P1 C18 1.7977(13) . ?
N1 C12 1.4661(16) . ?
N1 C29 1.4689(18) . ?
N1 C33 1.462(2) . ?
C1 H1 1.0000 . ?
C1 C12 1.5341(16) . ?
C1 C34 1.5477(17) . ?
C2 H2A 0.9800 . ?
C2 H2B 0.9800 . ?
C2 H2C 0.9800 . ?
C2 C15 1.501(3) . ?
C3 H3 0.9500 . ?
C3 C17 1.372(3) . ?
C3 C22 1.385(2) . ?
C4 H4 0.9500 . ?
C4 C6 1.3365(18) . ?
C4 C14 1.4718(18) . ?
C5 C11 1.387(2) . ?
C5 C15 1.512(2) . ?
C5 C20 1.388(2) . ?
C6 C12 1.5353(17) . ?
C6 C32 1.5105(17) . ?
C7 H7 0.9500 . ?
C7 C25 1.385(2) . ?
C7 C30 1.386(2) . ?
C8 C26 1.3927(18) . ?
C8 C30 1.3957(19) . ?
C9 H9 0.9500 . ?
C9 C10 1.3936(18) . ?
C9 C19 1.383(2) . ?
C10 C21 1.390(2) . ?
C11 H11 0.9500 . ?
C11 C24 1.388(2) . ?
C12 H12 1.0000 . ?
C13 H13 0.9500 . ?
C13 C17 1.375(3) . ?
C13 C23 1.392(2) . ?
C14 C16 1.4005(19) . ?
C14 C24 1.4003(19) . ?
C15 H15A 0.9900 . ?
C15 H15B 0.9900 . ?
C16 H16 0.9500 . ?
C16 C20 1.385(2) . ?
C17 H17 0.9500 . ?
C18 C22 1.3936(19) . ?
C18 C23 1.386(2) . ?
C19 H19 0.9500 . ?
C19 C27 1.375(3) . ?
C20 H20 0.9500 . ?
C21 H21 0.9500 . ?
C21 C31 1.387(2) . ?
C22 H22 0.9500 . ?
C23 H23 0.9500 . ?
C24 H24 0.9500 . ?
C25 H25 0.9500 . ?
C25 C28 1.377(2) . ?
C26 H26 0.9500 . ?
C26 C28 1.3876(18) . ?
C27 H27 0.9500 . ?
C27 C31 1.386(3) . ?
C28 H28 0.9500 . ?
C29 H29A 0.9900 . ?
C29 H29B 0.9900 . ?
C29 C32 1.541(2) . ?
C30 H30 0.9500 . ?
C31 H31 0.9500 . ?
C32 H32A 0.9900 . ?
C32 H32B 0.9900 . ?
C33 H33A 0.9900 . ?
C33 H33B 0.9900 . ?
C33 C34 1.532(3) . ?
C34 H34A 0.9900 . ?
C34 H34B 0.9900 . ?

loop_
_geom_torsion_atom_site_label_1
_geom_torsion_atom_site_label_2
_geom_torsion_atom_site_label_3
_geom_torsion_atom_site_label_4
_geom_torsion
_geom_torsion_site_symmetry_1
_geom_torsion_site_symmetry_2
_geom_torsion_site_symmetry_3
_geom_torsion_site_symmetry_4
_geom_torsion_publ_flag
P1 C1 C12 N1 -82.94(11) . . . . ?
P1 C1 C12 C6 161.19(8) . . . . ?
P1 C1 C34 C33 98.07(13) . . . . ?
P1 C8 C26 C28 174.59(10) . . . . ?
P1 C8 C30 C7 -174.95(12) . . . . ?
P1 C10 C21 C31 -178.46(12) . . . . ?
P1 C18 C22 C3 171.66(11) . . . . ?
P1 C18 C23 C13 -172.68(11) . . . . ?
N1 C29 C32 C6 -26.55(15) . . . . ?
N1 C33 C34 C1 1.66(18) . . . . ?
C1 P1 C8 C26 21.56(12) . . . . ?
C1 P1 C8 C30 -164.53(11) . . . . ?
C1 P1 C10 C9 -84.32(11) . . . . ?
C1 P1 C10 C21 92.78(12) . . . . ?
C1 P1 C18 C22 156.62(10) . . . . ?
C1 P1 C18 C23 -31.81(12) . . . . ?
C4 C6 C12 N1 -160.12(12) . . . . ?
C4 C6 C12 C1 -45.01(16) . . . . ?
C4 C6 C32 C29 -177.40(13) . . . . ?
C4 C14 C16 C20 178.88(12) . . . . ?
C4 C14 C24 C11 -178.69(12) . . . . ?
C5 C11 C24 C14 0.3(2) . . . . ?
C6 C4 C14 C16 -173.43(13) . . . . ?
C6 C4 C14 C24 4.0(2) . . . . ?
C7 C25 C28 C26 -0.2(2) . . . . ?
C8 P1 C1 C12 177.74(8) . . . . ?
C8 P1 C1 C34 64.06(10) . . . . ?
C8 P1 C10 C9 155.69(10) . . . . ?
C8 P1 C10 C21 -27.21(13) . . . . ?
C8 P1 C18 C22 -84.40(11) . . . . ?
C8 P1 C18 C23 87.17(12) . . . . ?
C8 C26 C28 C25 -0.2(2) . . . . ?
C9 C10 C21 C31 -1.4(2) . . . . ?
C9 C19 C27 C31 -0.5(3) . . . . ?
C10 P1 C1 C12 57.97(10) . . . . ?
C10 P1 C1 C34 -55.71(11) . . . . ?
C10 P1 C8 C26 142.78(10) . . . . ?
C10 P1 C8 C30 -43.32(12) . . . . ?
C10 P1 C18 C22 33.24(12) . . . . ?
C10 P1 C18 C23 -155.18(10) . . . . ?
C10 C9 C19 C27 -0.5(2) . . . . ?
C10 C21 C31 C27 0.5(3) . . . . ?
C11 C5 C15 C2 94.0(2) . . . . ?
C11 C5 C20 C16 -0.8(2) . . . . ?
C12 N1 C29 C32 37.79(15) . . . . ?
C12 N1 C33 C34 20.64(18) . . . . ?
C12 C1 C34 C33 -21.89(15) . . . . ?
C12 C6 C32 C29 5.56(13) . . . . ?
C14 C4 C6 C12 175.64(12) . . . . ?
C14 C4 C6 C32 -1.0(2) . . . . ?
C14 C16 C20 C5 -0.2(2) . . . . ?
C15 C5 C11 C24 -176.46(14) . . . . ?
C15 C5 C20 C16 176.46(14) . . . . ?
C16 C14 C24 C11 -1.27(19) . . . . ?
C17 C3 C22 C18 0.8(2) . . . . ?
C17 C13 C23 C18 1.4(2) . . . . ?
C18 P1 C1 C12 -64.64(10) . . . . ?
C18 P1 C1 C34 -178.32(9) . . . . ?
C18 P1 C8 C26 -98.90(11) . . . . ?
C18 P1 C8 C30 75.00(12) . . . . ?
C18 P1 C10 C9 39.23(12) . . . . ?
C18 P1 C10 C21 -143.67(11) . . . . ?
C19 C9 C10 P1 178.51(11) . . . . ?
C19 C9 C10 C21 1.4(2) . . . . ?
C19 C27 C31 C21 0.5(3) . . . . ?
C20 C5 C11 C24 0.7(2) . . . . ?
C20 C5 C15 C2 -83.1(2) . . . . ?
C22 C3 C17 C13 -0.6(2) . . . . ?
C22 C18 C23 C13 -1.2(2) . . . . ?
C23 C13 C17 C3 -0.5(2) . . . . ?
C23 C18 C22 C3 0.2(2) . . . . ?
C24 C14 C16 C20 1.24(19) . . . . ?
C25 C7 C30 C8 0.6(2) . . . . ?
C26 C8 C30 C7 -1.0(2) . . . . ?
C29 N1 C12 C1 -155.73(11) . . . . ?
C29 N1 C12 C6 -33.78(14) . . . . ?
C29 N1 C33 C34 134.98(14) . . . . ?
C30 C7 C25 C28 0.0(2) . . . . ?
C30 C8 C26 C28 0.77(19) . . . . ?
C32 C6 C12 N1 17.15(13) . . . . ?
C32 C6 C12 C1 132.26(11) . . . . ?
C33 N1 C12 C1 -34.91(14) . . . . ?
C33 N1 C12 C6 87.04(13) . . . . ?
C33 N1 C29 C32 -78.42(17) . . . . ?
C34 C1 C12 N1 34.67(13) . . . . ?
C34 C1 C12 C6 -81.21(12) . . . . ?

loop_
_smtbx_masks_void_nr
_smtbx_masks_void_average_x
_smtbx_masks_void_average_y
_smtbx_masks_void_average_z
_smtbx_masks_void_volume
_smtbx_masks_void_count_electrons
_smtbx_masks_void_content
1 -0.244 0.000 0.000 283.1 85.3 ?
